data_7712003
loop_
_publ_author_name
'Hou, Zhilin'
'Vanecek, Allison S.'
'Tepe, Jetze J.'
'Odom, Aaron L.'

_publ_section_title
;
 Synthesis, structure, properties, and cytotoxicity of a
 (quinoline)RuCp<sup>+</sup> complex.
;
_journal_issue 3
_journal_name_full 'Dalton transactions (Cambridge, England : 2003)'
_journal_page_first 721
_journal_page_last 730
_journal_paper_doi 10.1039/d2dt03484k
_journal_volume 52
_journal_year 2023
_chemical_formula_moiety 'C23 H28 N Ru, F6 P, C H2 Cl2'
_chemical_formula_sum 'C24 H30 Cl2 F6 N P Ru'
_chemical_formula_weight 649.43
_space_group_crystal_system monoclinic
_space_group_IT_number 14
_space_group_name_Hall '-P 2ybc'
_space_group_name_H-M_alt 'P 1 21/c 1'
_atom_sites_solution_hydrogens mixed
_atom_sites_solution_primary dual
_audit_creation_date 2021-01-11
_audit_creation_method
;
Olex2 1.3
(compiled 2020.11.12 svn.r5f609507 for OlexSys, GUI svn.r6226)
;
_audit_update_record
;
2022-02-19 deposited with the CCDC.	2022-12-05 downloaded from the CCDC.
;
_cell_angle_alpha 90
_cell_angle_beta 94.963(2)
_cell_angle_gamma 90
_cell_formula_units_Z 4
_cell_length_a 7.54010(10)
_cell_length_b 14.8916(3)
_cell_length_c 23.1878(4)
_cell_measurement_reflns_used 21906
_cell_measurement_temperature 173(1)
_cell_measurement_theta_max 30.1440
_cell_measurement_theta_min 2.7050
_cell_volume 2593.86(8)
_computing_cell_refinement 'CrysAlisPro 1.171.41.90a (Rigaku OD, 2020)'
_computing_data_collection 'CrysAlisPro 1.171.41.90a (Rigaku OD, 2020)'
_computing_data_reduction 'CrysAlisPro 1.171.41.90a (Rigaku OD, 2020)'
_computing_molecular_graphics 'Olex2 1.3 (Dolomanov et al., 2009)'
_computing_publication_material 'Olex2 1.3 (Dolomanov et al., 2009)'
_computing_structure_refinement 'SHELXL 2018/3 (Sheldrick, 2015)'
_computing_structure_solution 'SHELXT  (Sheldrick, 2015)'
_diffrn_ambient_environment N~2~
_diffrn_ambient_temperature 173(1)
_diffrn_detector 'Hybrid Pixel Array Detector'
_diffrn_detector_area_resol_mean 10.0000
_diffrn_detector_type HyPix
_diffrn_measured_fraction_theta_full 1.000
_diffrn_measured_fraction_theta_max 0.836
_diffrn_measurement_details
;
List of Runs (angles in degrees, time in seconds):

  # Type    Start    End  Width  t~exp~   \w     \q     \k     \f   Frames
#--------------------------------------------------------------------------
  1  \w    -50.00  22.00   0.50    1.31    --    2.30   0.00  30.00  144
  2  \w      0.00  76.00   0.50    1.31    --    2.30  19.00  90.00  152
  3  \w     41.00  74.00   0.50    1.31    --    2.30   0.00  30.00   66
  4  \w    -11.00  15.00   0.50    1.31    --    2.30  57.00-120.00   52
  5  \w    -18.00  15.00   0.50    1.31    --   -2.77  57.00 -30.00   66
  6  \w     -2.00  24.00   0.50    1.31    --    2.30 -74.00-111.76   52
  7  \w    -15.00  15.00   0.50    1.31    --    2.30 -57.00 -30.00   60
  8  \w    -40.00  -2.00   0.50    1.31    --   -2.77 -37.00 -60.00   76
  9  \w    -15.00  12.00   0.50    1.31    --   -2.77 -57.00   0.00   54
 10  \w    -15.00  10.00   0.50    1.31    --   -2.77 -57.00  60.00   50
 11  \w    -14.00  12.00   0.50    1.31    --   -2.77 -57.00 120.00   52
 12  \w    -15.00  10.00   0.50    1.31    --   -2.77 -57.00 150.00   50
;
_diffrn_measurement_device 'four-circle diffractometer'
_diffrn_measurement_device_type 'XtaLAB Synergy, Dualflex, HyPix'
_diffrn_measurement_method '\w scans'
_diffrn_orient_matrix_type 'CrysAlisPro convention (1999,Acta A55,543-557)'
_diffrn_orient_matrix_UB_11 -0.0127717000
_diffrn_orient_matrix_UB_12 -0.0463653000
_diffrn_orient_matrix_UB_13 0.0052800000
_diffrn_orient_matrix_UB_21 -0.0870307000
_diffrn_orient_matrix_UB_22 0.0091398000
_diffrn_orient_matrix_UB_23 0.0078463000
_diffrn_orient_matrix_UB_31 -0.0343475000
_diffrn_orient_matrix_UB_32 -0.0059266000
_diffrn_orient_matrix_UB_33 -0.0292150000
_diffrn_radiation_monochromator mirror
_diffrn_radiation_probe x-ray
_diffrn_radiation_type 'Mo K\a'
_diffrn_radiation_wavelength 0.71073
_diffrn_reflns_av_unetI/netI 0.0305
_diffrn_reflns_Laue_measured_fraction_full 1.000
_diffrn_reflns_Laue_measured_fraction_max 0.836
_diffrn_reflns_limit_h_max 10
_diffrn_reflns_limit_h_min -9
_diffrn_reflns_limit_k_max 20
_diffrn_reflns_limit_k_min -20
_diffrn_reflns_limit_l_max 31
_diffrn_reflns_limit_l_min -31
_diffrn_reflns_number 10164
_diffrn_reflns_point_group_measured_fraction_full 1.000
_diffrn_reflns_point_group_measured_fraction_max 0.836
_diffrn_reflns_theta_full 25.242
_diffrn_reflns_theta_max 30.148
_diffrn_reflns_theta_min 2.231
_diffrn_source 'micro-focus sealed X-ray tube'
_diffrn_source_current 1
_diffrn_source_type 'PhotonJet (Mo) X-ray Source'
_diffrn_source_voltage 50
_exptl_absorpt_coefficient_mu 0.930
_exptl_absorpt_correction_T_max 0.908
_exptl_absorpt_correction_T_min 0.866
_exptl_absorpt_correction_type analytical
_exptl_absorpt_process_details
;
CrysAlisPro 1.171.41.90a (Rigaku Oxford Diffraction, 2020)
Analytical numeric absorption correction using a multifaceted crystal
model based on expressions derived by R.C. Clark & J.S. Reid.
(Clark, R. C. & Reid, J. S. (1995). Acta Cryst. A51, 887-897)
Empirical absorption correction using spherical harmonics,
implemented in SCALE3 ABSPACK scaling algorithm.
;
_exptl_crystal_colour yellow
_exptl_crystal_colour_primary yellow
_exptl_crystal_density_diffrn 1.663
_exptl_crystal_description block
_exptl_crystal_F_000 1312
_exptl_crystal_size_max 0.31
_exptl_crystal_size_mid 0.21
_exptl_crystal_size_min 0.17
_refine_diff_density_max 0.820
_refine_diff_density_min -0.974
_refine_diff_density_rms 0.137
_refine_ls_extinction_method none
_refine_ls_goodness_of_fit_ref 1.104
_refine_ls_hydrogen_treatment mixed
_refine_ls_matrix_type full
_refine_ls_number_parameters 331
_refine_ls_number_reflns 10164
_refine_ls_number_restraints 0
_refine_ls_restrained_S_all 1.104
_refine_ls_R_factor_all 0.0467
_refine_ls_R_factor_gt 0.0404
_refine_ls_shift/su_max 0.001
_refine_ls_shift/su_mean 0.000
_refine_ls_structure_factor_coef Fsqd
_refine_ls_weighting_details 'w=1/[\s^2^(Fo^2^)+(0.0792P)^2^+3.1216P] where P=(Fo^2^+2Fc^2^)/3'
_refine_ls_weighting_scheme calc
_refine_ls_wR_factor_gt 0.1259
_refine_ls_wR_factor_ref 0.1363
_reflns_Friedel_coverage 0.000
_reflns_number_gt 9028
_reflns_number_total 10164
_reflns_threshold_expression 'I > 2\s(I)'
_twin_special_details
;
Component 2 rotated by -179.9722\% 
around [0.97 -0.00 -0.26] (reciprocal) or [1.00 -0.00 -0.00] (direct)
;
_cod_data_source_file d2dt03484k2.cif
_cod_data_source_block rucpqui_jun2020_twin1_hklf4
_cod_depositor_comments 'Adding full bibliography for 7712003.cif.'
_cod_database_code 7712003
_shelx_shelxl_version_number 2018/3
_chemical_oxdiff_formula RuC26H31NPF6
_shelx_space_group_comment
;
The symmetry employed for this shelxl refinement is uniquely defined
by the following loop, which should always be used as a source of
symmetry information in preference to the above space-group names.
They are only intended as comments.
;
_shelx_estimated_absorpt_t_max 0.858
_shelx_estimated_absorpt_t_min 0.761
_olex2_refinement_description
;
1. Twinned data refinement
 Scales: 0.8276(7)
 0.1724(7)
2. Fixed Uiso
 At 1.2 times of:
  All C(H) groups, All C(H,H) groups
 At 1.5 times of:
  All C(H,H,H) groups
3.a Ternary CH refined with riding coordinates:
 C11(H11)
3.b Secondary CH2 refined with riding coordinates:
 C12(H12A,H12B), C13(H13A,H13B), C14(H14A,H14B), C15(H15A,H15B), C16(H16A,
 H16B), C24(H24A,H24B)
3.c Aromatic/amide H refined with riding coordinates:
 C3(H3), C6(H6), C8(H8), C19(H19), C20(H20), C21(H21), C22(H22), C23(H23)
3.d Idealised Me refined as rotating group:
 C10(H10A,H10B,H10C), C18(H18A,H18B,H18C)
;
_olex2_diffrn_ambient_temperature_device 'Oxford Cryosystems'
_olex2_submission_special_instructions 'No special instructions were received'
_oxdiff_exptl_absorpt_empirical_details
;
Empirical correction (ABSPACK) includes:
- Absorption correction using spherical harmonics
- Frame scaling
;
_oxdiff_exptl_absorpt_empirical_full_max 1.080
_oxdiff_exptl_absorpt_empirical_full_min 0.842
_oxdiff_twin_integration_method simultaneous
_oxdiff_twin_items 2

loop_
_space_group_symop_operation_xyz
'x, y, z'
'-x, y+1/2, -z+1/2'
'-x, -y, -z'
'x, -y-1/2, z-1/2'

loop_
_atom_site_label
_atom_site_type_symbol
_atom_site_fract_x
_atom_site_fract_y
_atom_site_fract_z
_atom_site_U_iso_or_equiv
_atom_site_adp_type
_atom_site_occupancy
_atom_site_site_symmetry_order
_atom_site_calc_flag
_atom_site_refinement_flags_posn
_atom_site_refinement_flags_adp
_atom_site_refinement_flags_occupancy
_atom_site_disorder_assembly
_atom_site_disorder_group
Ru1 Ru 0.49545(4) 0.57032(2) 0.68322(2) 0.01305(10) Uani 1 1 d . . . . .
N1 N 0.2599(4) 0.5035(2) 0.56178(13) 0.0167(6) Uani 1 1 d . . . . .
C1 C 0.2941(5) 0.4210(2) 0.54636(15) 0.0158(7) Uani 1 1 d . . . . .
C2 C 0.4699(5) 0.3797(2) 0.55601(14) 0.0145(7) Uani 1 1 d . . . . .
C3 C 0.6057(5) 0.4312(2) 0.58009(15) 0.0171(7) Uani 1 1 d . . . . .
H3 H 0.722094 0.406520 0.585779 0.020 Uiso 1 1 calc R U . . .
C4 C 0.5760(5) 0.5221(2) 0.59702(14) 0.0145(7) Uani 1 1 d . . . . .
C5 C 0.7117(5) 0.5787(2) 0.62541(15) 0.0158(7) Uani 1 1 d . . . . .
C6 C 0.6654(5) 0.6667(3) 0.64194(15) 0.0175(7) Uani 1 1 d . . . . .
H6 H 0.756468 0.705254 0.658515 0.021 Uiso 1 1 calc R U . . .
C7 C 0.4877(6) 0.6996(2) 0.63464(15) 0.0182(7) Uani 1 1 d . . . . .
C8 C 0.3532(5) 0.6417(2) 0.60922(15) 0.0162(7) Uani 1 1 d . . . . .
H8 H 0.232654 0.660891 0.606236 0.019 Uiso 1 1 calc R U . . .
C9 C 0.3961(5) 0.5552(2) 0.58811(15) 0.0150(7) Uani 1 1 d . . . . .
C10 C 0.1401(5) 0.3705(3) 0.51674(16) 0.0206(8) Uani 1 1 d . . . . .
H10A H 0.111151 0.319166 0.540687 0.031 Uiso 1 1 calc R U . . .
H10B H 0.171938 0.348871 0.479060 0.031 Uiso 1 1 calc R U . . .
H10C H 0.036616 0.410292 0.511107 0.031 Uiso 1 1 calc R U . . .
C11 C 0.4970(5) 0.2821(3) 0.54129(16) 0.0192(8) Uani 1 1 d . . . . .
H11 H 0.423725 0.269346 0.504173 0.023 Uiso 1 1 calc R U . . .
C12 C 0.4294(6) 0.2205(3) 0.58808(17) 0.0242(8) Uani 1 1 d . . . . .
H12A H 0.498676 0.232611 0.625517 0.029 Uiso 1 1 calc R U . . .
H12B H 0.303154 0.234716 0.592634 0.029 Uiso 1 1 calc R U . . .
C13 C 0.4456(8) 0.1215(3) 0.57330(19) 0.0319(10) Uani 1 1 d . . . . .
H13A H 0.363698 0.107433 0.538781 0.038 Uiso 1 1 calc R U . . .
H13B H 0.409621 0.084772 0.605924 0.038 Uiso 1 1 calc R U . . .
C14 C 0.6351(8) 0.0969(3) 0.5613(2) 0.0362(12) Uani 1 1 d . . . . .
H14A H 0.637924 0.033926 0.547715 0.043 Uiso 1 1 calc R U . . .
H14B H 0.714023 0.101596 0.597558 0.043 Uiso 1 1 calc R U . . .
C15 C 0.7043(7) 0.1588(3) 0.51546(19) 0.0325(10) Uani 1 1 d . . . . .
H15A H 0.830269 0.144121 0.510710 0.039 Uiso 1 1 calc R U . . .
H15B H 0.634625 0.148561 0.477847 0.039 Uiso 1 1 calc R U . . .
C16 C 0.6896(6) 0.2571(3) 0.53263(17) 0.0238(8) Uani 1 1 d . . . . .
H16A H 0.733379 0.295601 0.502056 0.029 Uiso 1 1 calc R U . . .
H16B H 0.765406 0.268204 0.568964 0.029 Uiso 1 1 calc R U . . .
C17 C 0.9008(5) 0.5461(3) 0.63740(18) 0.0194(7) Uani 1 1 d . . . . .
H17A H 0.963(7) 0.592(3) 0.663(2) 0.023(12) Uiso 1 1 d . . . . .
H17B H 0.956(8) 0.540(4) 0.603(2) 0.030(14) Uiso 1 1 d . . . . .
H17C H 0.905(8) 0.483(4) 0.657(2) 0.037(15) Uiso 1 1 d . . . . .
C18 C 0.4416(6) 0.7912(3) 0.65648(17) 0.0235(8) Uani 1 1 d . . . . .
H18A H 0.323022 0.789414 0.670756 0.035 Uiso 1 1 calc R U . . .
H18B H 0.442133 0.834821 0.624873 0.035 Uiso 1 1 calc R U . . .
H18C H 0.529544 0.808851 0.688022 0.035 Uiso 1 1 calc R U . . .
C19 C 0.3080(6) 0.5382(3) 0.74757(17) 0.0277(9) Uani 1 1 d . . . . .
H19 H 0.182617 0.545567 0.741715 0.033 Uiso 1 1 calc R U . . .
C20 C 0.4316(7) 0.6037(3) 0.77015(17) 0.0274(9) Uani 1 1 d . . . . .
H20 H 0.403375 0.662948 0.781583 0.033 Uiso 1 1 calc R U . . .
C21 C 0.6055(6) 0.5656(3) 0.77276(17) 0.0232(8) Uani 1 1 d . . . . .
H21 H 0.713073 0.594404 0.786739 0.028 Uiso 1 1 calc R U . . .
C22 C 0.5891(6) 0.4766(3) 0.75072(17) 0.0236(9) Uani 1 1 d . . . . .
H22 H 0.683927 0.435652 0.746928 0.028 Uiso 1 1 calc R U . . .
C23 C 0.4043(6) 0.4598(3) 0.73528(17) 0.0266(9) Uani 1 1 d . . . . .
H23 H 0.354792 0.405567 0.719516 0.032 Uiso 1 1 calc R U . . .
P1 P 1.01027(14) 0.77665(6) 0.78708(4) 0.0178(2) Uani 1 1 d . . . . .
F1 F 0.9696(4) 0.81518(19) 0.84862(11) 0.0348(6) Uani 1 1 d . . . . .
F2 F 0.8008(3) 0.76367(17) 0.76969(11) 0.0287(6) Uani 1 1 d . . . . .
F3 F 1.0512(4) 0.73973(18) 0.72445(11) 0.0307(6) Uani 1 1 d . . . . .
F4 F 1.2189(3) 0.79056(18) 0.80354(11) 0.0291(6) Uani 1 1 d . . . . .
F5 F 1.0223(4) 0.67671(17) 0.81218(12) 0.0341(6) Uani 1 1 d . . . . .
F6 F 0.9987(4) 0.87709(15) 0.76116(10) 0.0257(5) Uani 1 1 d . . . . .
Cl1 Cl 0.8611(3) 0.83713(11) 0.57154(6) 0.0662(6) Uani 1 1 d . . . . .
Cl2 Cl 1.0845(2) 0.98787(11) 0.60627(9) 0.0638(5) Uani 1 1 d . . . . .
C24 C 0.9206(9) 0.9140(4) 0.6264(2) 0.0431(13) Uani 1 1 d . . . . .
H24A H 0.965645 0.881309 0.661901 0.052 Uiso 1 1 calc R U . . .
H24B H 0.814248 0.948628 0.635319 0.052 Uiso 1 1 calc R U . . .

loop_
_atom_site_aniso_label
_atom_site_aniso_U_11
_atom_site_aniso_U_22
_atom_site_aniso_U_33
_atom_site_aniso_U_23
_atom_site_aniso_U_13
_atom_site_aniso_U_12
Ru1 0.01324(15) 0.01175(15) 0.01409(15) 0.00030(9) 0.00088(11) -0.00033(11)
N1 0.0161(15) 0.0165(15) 0.0174(14) -0.0008(11) 0.0014(12) 0.0003(13)
C1 0.0152(17) 0.0204(18) 0.0122(15) 0.0005(12) 0.0025(13) -0.0019(15)
C2 0.0162(17) 0.0156(16) 0.0118(15) 0.0000(12) 0.0023(13) 0.0020(14)
C3 0.0152(17) 0.0190(17) 0.0170(16) 0.0002(13) 0.0013(14) 0.0030(15)
C4 0.0134(17) 0.0158(16) 0.0146(15) 0.0012(12) 0.0039(13) -0.0001(14)
C5 0.0141(17) 0.0176(17) 0.0161(16) 0.0015(12) 0.0029(13) -0.0014(14)
C6 0.0199(19) 0.0173(17) 0.0152(16) 0.0013(13) 0.0006(13) -0.0064(15)
C7 0.024(2) 0.0139(16) 0.0164(16) 0.0028(12) 0.0012(14) 0.0023(15)
C8 0.0190(18) 0.0152(16) 0.0144(16) 0.0023(12) 0.0007(13) 0.0023(15)
C9 0.0136(17) 0.0173(17) 0.0138(16) 0.0024(12) 0.0007(13) -0.0007(14)
C10 0.0183(19) 0.0225(19) 0.0208(18) -0.0034(14) 0.0001(14) -0.0040(15)
C11 0.0210(19) 0.0173(18) 0.0193(17) -0.0041(13) 0.0017(14) 0.0017(15)
C12 0.032(2) 0.0197(19) 0.0207(18) -0.0010(14) 0.0009(16) 0.0023(17)
C13 0.048(3) 0.0175(19) 0.029(2) -0.0016(15) -0.004(2) -0.002(2)
C14 0.049(3) 0.020(2) 0.037(2) -0.0057(18) -0.007(2) 0.007(2)
C15 0.038(3) 0.031(2) 0.028(2) -0.0103(17) 0.0010(19) 0.017(2)
C16 0.024(2) 0.024(2) 0.0238(19) -0.0021(15) 0.0020(16) 0.0082(17)
C17 0.0120(17) 0.0235(19) 0.0225(19) -0.0010(15) 0.0000(14) 0.0003(15)
C18 0.029(2) 0.0160(18) 0.0247(19) -0.0004(14) -0.0002(16) 0.0016(16)
C19 0.020(2) 0.043(3) 0.0204(19) 0.0082(17) 0.0070(15) -0.0001(19)
C20 0.042(3) 0.025(2) 0.0159(18) 0.0025(15) 0.0048(17) 0.0084(19)
C21 0.024(2) 0.029(2) 0.0163(18) 0.0054(14) -0.0021(15) -0.0075(17)
C22 0.028(2) 0.023(2) 0.0212(18) 0.0099(15) 0.0057(16) 0.0052(17)
C23 0.035(3) 0.025(2) 0.0198(18) 0.0052(15) 0.0046(17) -0.0140(19)
P1 0.0171(5) 0.0157(4) 0.0203(5) -0.0010(3) -0.0003(4) 0.0003(4)
F1 0.0429(17) 0.0397(16) 0.0227(12) -0.0075(11) 0.0074(11) -0.0059(13)
F2 0.0161(12) 0.0254(13) 0.0438(14) -0.0067(10) -0.0016(10) -0.0013(10)
F3 0.0343(15) 0.0294(13) 0.0289(13) -0.0130(10) 0.0055(11) 0.0012(11)
F4 0.0171(12) 0.0273(13) 0.0415(14) 0.0009(10) -0.0059(10) -0.0012(10)
F5 0.0344(16) 0.0181(12) 0.0491(16) 0.0099(10) 0.0000(14) -0.0009(11)
F6 0.0311(14) 0.0152(11) 0.0297(12) 0.0020(9) -0.0025(11) 0.0008(10)
Cl1 0.1018(15) 0.0600(9) 0.0372(7) -0.0045(6) 0.0083(7) -0.0560(10)
Cl2 0.0428(8) 0.0405(7) 0.1046(13) -0.0289(8) -0.0137(9) -0.0066(7)
C24 0.062(4) 0.041(3) 0.025(2) -0.0024(19) -0.005(2) 0.009(3)

loop_
_atom_type_symbol
_atom_type_description
_atom_type_scat_dispersion_real
_atom_type_scat_dispersion_imag
_atom_type_scat_source
C C 0.0033 0.0016 'International Tables Vol C Tables 4.2.6.8 and 6.1.1.4'
H H 0.0000 0.0000 'International Tables Vol C Tables 4.2.6.8 and 6.1.1.4'
Cl Cl 0.1484 0.1585 'International Tables Vol C Tables 4.2.6.8 and 6.1.1.4'
F F 0.0171 0.0103 'International Tables Vol C Tables 4.2.6.8 and 6.1.1.4'
N N 0.0061 0.0033 'International Tables Vol C Tables 4.2.6.8 and 6.1.1.4'
P P 0.1023 0.0942 'International Tables Vol C Tables 4.2.6.8 and 6.1.1.4'
Ru Ru -1.2594 0.8363 'International Tables Vol C Tables 4.2.6.8 and 6.1.1.4'

loop_
_exptl_crystal_face_index_h
_exptl_crystal_face_index_k
_exptl_crystal_face_index_l
_exptl_crystal_face_perp_dist
1 0 -3 0.0939
-1 0 3 0.0838
2 0 -2 0.1137
-2 1 1 0.0883
2 -1 -1 0.1288
-1 0 -1 0.1552
1 0 1 0.1593
-2 -1 -1 0.1502
2 1 1 0.1476
-1 -1 0 0.1593
-1 -1 3 0.1157
1 2 -3 0.1095
1 2 1 0.1291
0 -1 2 0.0858
0 1 -2 0.0885
0 -1 1 0.0932
0 1 -1 0.0745
0 -1 -1 0.1197
0 -2 -1 0.1151
0 2 1 0.0922
0 1 1 0.0996
0 0 -1 0.1365
0 0 1 0.1066

loop_
_geom_angle_atom_site_label_1
_geom_angle_atom_site_label_2
_geom_angle_atom_site_label_3
_geom_angle
_geom_angle_site_symmetry_1
_geom_angle_site_symmetry_3
_geom_angle_publ_flag
C4 Ru1 C9 37.06(13) . . ?
C5 Ru1 C4 37.65(13) . . ?
C5 Ru1 C7 68.40(14) . . ?
C5 Ru1 C8 80.53(14) . . ?
C5 Ru1 C9 67.35(14) . . ?
C6 Ru1 C4 67.06(13) . . ?
C6 Ru1 C5 37.60(14) . . ?
C6 Ru1 C7 37.49(15) . . ?
C6 Ru1 C8 67.09(14) . . ?
C6 Ru1 C9 78.37(13) . . ?
C7 Ru1 C4 79.88(13) . . ?
C7 Ru1 C9 66.68(13) . . ?
C8 Ru1 C4 67.39(13) . . ?
C8 Ru1 C7 37.27(14) . . ?
C8 Ru1 C9 36.95(13) . . ?
C19 Ru1 C4 140.51(16) . . ?
C19 Ru1 C5 168.64(16) . . ?
C19 Ru1 C6 150.71(17) . . ?
C19 Ru1 C7 122.79(17) . . ?
C19 Ru1 C8 109.52(16) . . ?
C19 Ru1 C9 117.36(15) . . ?
C20 Ru1 C4 173.83(15) . . ?
C20 Ru1 C5 141.98(17) . . ?
C20 Ru1 C6 116.04(16) . . ?
C20 Ru1 C7 105.85(15) . . ?
C20 Ru1 C8 118.56(15) . . ?
C20 Ru1 C9 147.25(16) . . ?
C20 Ru1 C19 37.90(18) . . ?
C20 Ru1 C23 63.53(17) . . ?
C21 Ru1 C4 136.69(16) . . ?
C21 Ru1 C5 110.04(15) . . ?
C21 Ru1 C6 104.42(15) . . ?
C21 Ru1 C7 120.21(15) . . ?
C21 Ru1 C8 151.24(15) . . ?
C21 Ru1 C9 171.80(15) . . ?
C21 Ru1 C19 63.74(16) . . ?
C21 Ru1 C20 38.35(17) . . ?
C21 Ru1 C23 63.85(16) . . ?
C22 Ru1 C4 109.82(15) . . ?
C22 Ru1 C5 105.30(15) . . ?
C22 Ru1 C6 124.67(16) . . ?
C22 Ru1 C7 155.94(16) . . ?
C22 Ru1 C8 166.74(16) . . ?
C22 Ru1 C9 133.97(15) . . ?
C22 Ru1 C19 63.75(17) . . ?
C22 Ru1 C20 64.01(16) . . ?
C22 Ru1 C21 38.24(16) . . ?
C22 Ru1 C23 38.34(16) . . ?
C23 Ru1 C4 111.81(15) . . ?
C23 Ru1 C5 131.56(16) . . ?
C23 Ru1 C6 162.73(17) . . ?
C23 Ru1 C7 158.96(18) . . ?
C23 Ru1 C8 129.39(16) . . ?
C23 Ru1 C9 111.55(15) . . ?
C23 Ru1 C19 37.72(18) . . ?
C1 N1 C9 119.1(3) . . ?
N1 C1 C2 123.4(3) . . ?
N1 C1 C10 115.6(3) . . ?
C2 C1 C10 121.0(3) . . ?
C1 C2 C11 120.6(3) . . ?
C3 C2 C1 117.8(3) . . ?
C3 C2 C11 121.6(3) . . ?
C2 C3 H3 119.5 . . ?
C2 C3 C4 121.1(4) . . ?
C4 C3 H3 119.5 . . ?
C3 C4 Ru1 127.1(2) . . ?
C3 C4 C5 123.8(3) . . ?
C3 C4 C9 116.8(3) . . ?
C5 C4 Ru1 69.1(2) . . ?
C5 C4 C9 119.3(3) . . ?
C9 C4 Ru1 72.3(2) . . ?
C4 C5 Ru1 73.2(2) . . ?
C4 C5 C17 121.2(3) . . ?
C6 C5 Ru1 71.1(2) . . ?
C6 C5 C4 118.9(3) . . ?
C6 C5 C17 119.9(3) . . ?
C17 C5 Ru1 127.4(3) . . ?
Ru1 C6 H6 130.3 . . ?
C5 C6 Ru1 71.3(2) . . ?
C5 C6 H6 118.8 . . ?
C5 C6 C7 122.5(3) . . ?
C7 C6 Ru1 72.4(2) . . ?
C7 C6 H6 118.8 . . ?
C6 C7 Ru1 70.1(2) . . ?
C6 C7 C18 120.9(4) . . ?
C8 C7 Ru1 70.8(2) . . ?
C8 C7 C6 118.2(3) . . ?
C8 C7 C18 120.8(4) . . ?
C18 C7 Ru1 127.5(3) . . ?
Ru1 C8 H8 126.7 . . ?
C7 C8 Ru1 71.9(2) . . ?
C7 C8 H8 119.4 . . ?
C7 C8 C9 121.1(4) . . ?
C9 C8 Ru1 73.9(2) . . ?
C9 C8 H8 119.4 . . ?
N1 C9 Ru1 130.7(3) . . ?
N1 C9 C4 121.8(3) . . ?
N1 C9 C8 118.2(3) . . ?
C4 C9 Ru1 70.63(19) . . ?
C8 C9 Ru1 69.10(19) . . ?
C8 C9 C4 119.9(3) . . ?
C1 C10 H10A 109.5 . . ?
C1 C10 H10B 109.5 . . ?
C1 C10 H10C 109.5 . . ?
H10A C10 H10B 109.5 . . ?
H10A C10 H10C 109.5 . . ?
H10B C10 H10C 109.5 . . ?
C2 C11 H11 107.5 . . ?
C2 C11 C12 110.7(3) . . ?
C2 C11 C16 114.3(3) . . ?
C12 C11 H11 107.5 . . ?
C16 C11 H11 107.5 . . ?
C16 C11 C12 108.9(3) . . ?
C11 C12 H12A 109.1 . . ?
C11 C12 H12B 109.1 . . ?
H12A C12 H12B 107.9 . . ?
C13 C12 C11 112.4(3) . . ?
C13 C12 H12A 109.1 . . ?
C13 C12 H12B 109.1 . . ?
C12 C13 H13A 109.3 . . ?
C12 C13 H13B 109.3 . . ?
C12 C13 C14 111.6(4) . . ?
H13A C13 H13B 108.0 . . ?
C14 C13 H13A 109.3 . . ?
C14 C13 H13B 109.3 . . ?
C13 C14 H14A 109.4 . . ?
C13 C14 H14B 109.4 . . ?
C13 C14 C15 111.3(4) . . ?
H14A C14 H14B 108.0 . . ?
C15 C14 H14A 109.4 . . ?
C15 C14 H14B 109.4 . . ?
C14 C15 H15A 109.4 . . ?
C14 C15 H15B 109.4 . . ?
H15A C15 H15B 108.0 . . ?
C16 C15 C14 111.1(4) . . ?
C16 C15 H15A 109.4 . . ?
C16 C15 H15B 109.4 . . ?
C11 C16 H16A 109.4 . . ?
C11 C16 H16B 109.4 . . ?
C15 C16 C11 111.0(4) . . ?
C15 C16 H16A 109.4 . . ?
C15 C16 H16B 109.4 . . ?
H16A C16 H16B 108.0 . . ?
C5 C17 H17A 106(3) . . ?
C5 C17 H17B 111(4) . . ?
C5 C17 H17C 111(3) . . ?
H17A C17 H17B 110(5) . . ?
H17A C17 H17C 111(4) . . ?
H17B C17 H17C 107(5) . . ?
C7 C18 H18A 109.5 . . ?
C7 C18 H18B 109.5 . . ?
C7 C18 H18C 109.5 . . ?
H18A C18 H18B 109.5 . . ?
H18A C18 H18C 109.5 . . ?
H18B C18 H18C 109.5 . . ?
Ru1 C19 H19 124.7 . . ?
C20 C19 Ru1 70.1(2) . . ?
C20 C19 H19 126.0 . . ?
C23 C19 Ru1 70.8(2) . . ?
C23 C19 H19 126.0 . . ?
C23 C19 C20 108.0(4) . . ?
Ru1 C20 H20 123.0 . . ?
C19 C20 Ru1 72.0(2) . . ?
C19 C20 H20 125.9 . . ?
C19 C20 C21 108.3(4) . . ?
C21 C20 Ru1 70.8(2) . . ?
C21 C20 H20 125.9 . . ?
Ru1 C21 H21 123.8 . . ?
C20 C21 Ru1 70.9(2) . . ?
C20 C21 H21 126.1 . . ?
C22 C21 Ru1 70.9(2) . . ?
C22 C21 C20 107.8(4) . . ?
C22 C21 H21 126.1 . . ?
Ru1 C22 H22 123.2 . . ?
C21 C22 Ru1 70.9(2) . . ?
C21 C22 H22 126.1 . . ?
C21 C22 C23 107.8(4) . . ?
C23 C22 Ru1 71.5(2) . . ?
C23 C22 H22 126.1 . . ?
Ru1 C23 H23 124.0 . . ?
C19 C23 Ru1 71.5(2) . . ?
C19 C23 C22 108.1(4) . . ?
C19 C23 H23 126.0 . . ?
C22 C23 Ru1 70.2(2) . . ?
C22 C23 H23 126.0 . . ?
F1 P1 F2 90.41(15) . . ?
F1 P1 F3 178.87(16) . . ?
F1 P1 F4 90.05(16) . . ?
F1 P1 F5 91.06(16) . . ?
F1 P1 F6 89.51(14) . . ?
F2 P1 F6 89.86(14) . . ?
F3 P1 F2 89.62(15) . . ?
F3 P1 F6 89.36(14) . . ?
F4 P1 F2 179.11(16) . . ?
F4 P1 F3 89.90(15) . . ?
F4 P1 F6 89.39(14) . . ?
F5 P1 F2 90.17(15) . . ?
F5 P1 F3 90.07(15) . . ?
F5 P1 F4 90.58(15) . . ?
F5 P1 F6 179.43(15) . . ?
Cl1 C24 Cl2 111.2(3) . . ?
Cl1 C24 H24A 109.4 . . ?
Cl1 C24 H24B 109.4 . . ?
Cl2 C24 H24A 109.4 . . ?
Cl2 C24 H24B 109.4 . . ?
H24A C24 H24B 108.0 . . ?

loop_
_geom_bond_atom_site_label_1
_geom_bond_atom_site_label_2
_geom_bond_distance
_geom_bond_site_symmetry_2
_geom_bond_publ_flag
Ru1 C4 2.256(3) . ?
Ru1 C5 2.202(4) . ?
Ru1 C6 2.198(4) . ?
Ru1 C7 2.228(4) . ?
Ru1 C8 2.215(3) . ?
Ru1 C9 2.278(4) . ?
Ru1 C19 2.195(4) . ?
Ru1 C20 2.171(4) . ?
Ru1 C21 2.169(4) . ?
Ru1 C22 2.169(4) . ?
Ru1 C23 2.186(4) . ?
N1 C1 1.311(5) . ?
N1 C9 1.382(5) . ?
C1 C2 1.461(5) . ?
C1 C10 1.500(5) . ?
C2 C3 1.360(5) . ?
C2 C11 1.511(5) . ?
C3 H3 0.9500 . ?
C3 C4 1.433(5) . ?
C4 C5 1.439(5) . ?
C4 C9 1.441(5) . ?
C5 C6 1.418(5) . ?
C5 C17 1.509(5) . ?
C6 H6 0.9500 . ?
C6 C7 1.423(6) . ?
C7 C8 1.420(5) . ?
C7 C18 1.506(5) . ?
C8 H8 0.9500 . ?
C8 C9 1.425(5) . ?
C10 H10A 0.9800 . ?
C10 H10B 0.9800 . ?
C10 H10C 0.9800 . ?
C11 H11 1.0000 . ?
C11 C12 1.541(6) . ?
C11 C16 1.529(6) . ?
C12 H12A 0.9900 . ?
C12 H12B 0.9900 . ?
C12 C13 1.521(6) . ?
C13 H13A 0.9900 . ?
C13 H13B 0.9900 . ?
C13 C14 1.524(8) . ?
C14 H14A 0.9900 . ?
C14 H14B 0.9900 . ?
C14 C15 1.531(7) . ?
C15 H15A 0.9900 . ?
C15 H15B 0.9900 . ?
C15 C16 1.525(6) . ?
C16 H16A 0.9900 . ?
C16 H16B 0.9900 . ?
C17 H17A 0.99(5) . ?
C17 H17B 0.93(6) . ?
C17 H17C 1.05(6) . ?
C18 H18A 0.9800 . ?
C18 H18B 0.9800 . ?
C18 H18C 0.9800 . ?
C19 H19 0.9500 . ?
C19 C20 1.418(7) . ?
C19 C23 1.416(7) . ?
C20 H20 0.9500 . ?
C20 C21 1.425(6) . ?
C21 H21 0.9500 . ?
C21 C22 1.421(6) . ?
C22 H22 0.9500 . ?
C22 C23 1.430(6) . ?
C23 H23 0.9500 . ?
P1 F1 1.592(3) . ?
P1 F2 1.608(3) . ?
P1 F3 1.607(2) . ?
P1 F4 1.600(3) . ?
P1 F5 1.598(3) . ?
P1 F6 1.612(2) . ?
Cl1 C24 1.742(5) . ?
Cl2 C24 1.748(7) . ?
C24 H24A 0.9900 . ?
C24 H24B 0.9900 . ?

loop_
_geom_torsion_atom_site_label_1
_geom_torsion_atom_site_label_2
_geom_torsion_atom_site_label_3
_geom_torsion_atom_site_label_4
_geom_torsion
_geom_torsion_site_symmetry_1
_geom_torsion_site_symmetry_2
_geom_torsion_site_symmetry_3
_geom_torsion_site_symmetry_4
_geom_torsion_publ_flag
Ru1 C4 C5 C6 -56.4(3) . . . . ?
Ru1 C4 C5 C17 124.0(3) . . . . ?
Ru1 C4 C9 N1 -126.5(3) . . . . ?
Ru1 C4 C9 C8 50.4(3) . . . . ?
Ru1 C5 C6 C7 -53.6(3) . . . . ?
Ru1 C6 C7 C8 -53.9(3) . . . . ?
Ru1 C6 C7 C18 122.6(3) . . . . ?
Ru1 C7 C8 C9 -57.5(3) . . . . ?
Ru1 C8 C9 N1 126.0(3) . . . . ?
Ru1 C8 C9 C4 -51.0(3) . . . . ?
Ru1 C19 C20 C21 -61.8(3) . . . . ?
Ru1 C19 C23 C22 60.9(3) . . . . ?
Ru1 C20 C21 C22 -61.6(3) . . . . ?
Ru1 C21 C22 C23 -62.4(3) . . . . ?
Ru1 C22 C23 C19 -61.7(3) . . . . ?
N1 C1 C2 C3 -2.8(5) . . . . ?
N1 C1 C2 C11 175.3(3) . . . . ?
C1 N1 C9 Ru1 -88.6(4) . . . . ?
C1 N1 C9 C4 2.5(5) . . . . ?
C1 N1 C9 C8 -174.5(3) . . . . ?
C1 C2 C3 C4 1.8(5) . . . . ?
C1 C2 C11 C12 -77.6(4) . . . . ?
C1 C2 C11 C16 159.0(3) . . . . ?
C2 C3 C4 Ru1 88.4(4) . . . . ?
C2 C3 C4 C5 176.7(3) . . . . ?
C2 C3 C4 C9 1.0(5) . . . . ?
C2 C11 C12 C13 177.0(4) . . . . ?
C2 C11 C16 C15 -177.6(3) . . . . ?
C3 C2 C11 C12 100.4(4) . . . . ?
C3 C2 C11 C16 -23.0(5) . . . . ?
C3 C4 C5 Ru1 -121.5(3) . . . . ?
C3 C4 C5 C6 -177.9(3) . . . . ?
C3 C4 C5 C17 2.5(5) . . . . ?
C3 C4 C9 Ru1 123.3(3) . . . . ?
C3 C4 C9 N1 -3.2(5) . . . . ?
C3 C4 C9 C8 173.6(3) . . . . ?
C4 C5 C6 Ru1 57.4(3) . . . . ?
C4 C5 C6 C7 3.8(5) . . . . ?
C5 C4 C9 Ru1 -52.6(3) . . . . ?
C5 C4 C9 N1 -179.2(3) . . . . ?
C5 C4 C9 C8 -2.3(5) . . . . ?
C5 C6 C7 Ru1 53.2(3) . . . . ?
C5 C6 C7 C8 -0.7(5) . . . . ?
C5 C6 C7 C18 175.7(3) . . . . ?
C6 C7 C8 Ru1 53.5(3) . . . . ?
C6 C7 C8 C9 -4.0(5) . . . . ?
C7 C8 C9 Ru1 56.5(3) . . . . ?
C7 C8 C9 N1 -177.5(3) . . . . ?
C7 C8 C9 C4 5.5(5) . . . . ?
C9 N1 C1 C2 0.6(5) . . . . ?
C9 N1 C1 C10 -178.5(3) . . . . ?
C9 C4 C5 Ru1 54.1(3) . . . . ?
C9 C4 C5 C6 -2.3(5) . . . . ?
C9 C4 C5 C17 178.1(3) . . . . ?
C10 C1 C2 C3 176.3(3) . . . . ?
C10 C1 C2 C11 -5.6(5) . . . . ?
C11 C2 C3 C4 -176.2(3) . . . . ?
C11 C12 C13 C14 54.5(5) . . . . ?
C12 C11 C16 C15 58.0(4) . . . . ?
C12 C13 C14 C15 -52.9(5) . . . . ?
C13 C14 C15 C16 54.9(5) . . . . ?
C14 C15 C16 C11 -58.2(5) . . . . ?
C16 C11 C12 C13 -56.4(5) . . . . ?
C17 C5 C6 Ru1 -122.9(3) . . . . ?
C17 C5 C6 C7 -176.5(3) . . . . ?
C18 C7 C8 Ru1 -122.9(3) . . . . ?
C18 C7 C8 C9 179.6(3) . . . . ?
C19 C20 C21 Ru1 62.6(3) . . . . ?
C19 C20 C21 C22 1.0(4) . . . . ?
C20 C19 C23 Ru1 -60.5(3) . . . . ?
C20 C19 C23 C22 0.4(4) . . . . ?
C20 C21 C22 Ru1 61.6(3) . . . . ?
C20 C21 C22 C23 -0.8(4) . . . . ?
C21 C22 C23 Ru1 62.0(3) . . . . ?
C21 C22 C23 C19 0.2(4) . . . . ?
C23 C19 C20 Ru1 61.0(3) . . . . ?
C23 C19 C20 C21 -0.9(5) . . . . ?

loop_
_twin_individual_id
_twin_individual_mass_fraction_refined
_oxdiff_twin_reflns_isolated
_oxdiff_twin_reflns_overlapped
_twin_individual_twin_lattice_type
_twin_individual_twin_matrix_11
_twin_individual_twin_matrix_12
_twin_individual_twin_matrix_13
_twin_individual_twin_matrix_21
_twin_individual_twin_matrix_22
_twin_individual_twin_matrix_23
_twin_individual_twin_matrix_31
_twin_individual_twin_matrix_32
_twin_individual_twin_matrix_33
1 0.8276(7) 8632 28879 ref 1.0000 0.0000 0.0000 0.0000 1.0000 0.0000 0.0000 0.0000 1.0000
2 0.1724(7) 8642 28879 nmt 0.9996 -0.0002 -0.0005 -0.0014 -1.0004 0.0002 -0.5426 -0.0007 -0.9993

loop_
_exptl_oxdiff_crystal_face_indexfrac_h
_exptl_oxdiff_crystal_face_indexfrac_k
_exptl_oxdiff_crystal_face_indexfrac_l
_exptl_oxdiff_crystal_face_x
_exptl_oxdiff_crystal_face_y
_exptl_oxdiff_crystal_face_z
0.9985 -0.0010 -2.5410 -0.0261 -0.1068 0.0399
-0.9985 0.0010 2.5410 0.0261 0.1068 -0.0399
1.9985 -0.0026 -2.0842 -0.0364 -0.1903 -0.0077
-1.9988 1.0031 1.0856 -0.0152 0.1916 0.0310
1.9988 -1.0031 -1.0856 0.0152 -0.1916 -0.0310
-1.0005 0.0018 -1.4561 0.0050 0.0757 0.0769
1.0005 -0.0018 1.4561 -0.0050 -0.0757 -0.0769
-2.0003 -0.9972 -0.9143 0.0670 0.1578 0.1013
2.0003 0.9972 0.9143 -0.0670 -0.1578 -0.1013
-1.0003 -0.9988 -0.4575 0.0567 0.0743 0.0536
-0.9987 -0.9994 2.5403 0.0725 0.0977 -0.0340
0.9990 1.9997 -2.5397 -0.1189 -0.0886 0.0280
1.0010 1.9989 1.4574 -0.0978 -0.0574 -0.0888
0.0008 -1.0007 1.9979 0.0569 0.0065 -0.0525
-0.0008 1.0007 -1.9979 -0.0569 -0.0065 0.0525
0.0003 -1.0005 0.9986 0.0517 -0.0013 -0.0233
-0.0003 1.0005 -0.9986 -0.0517 0.0013 0.0233
-0.0008 -1.0002 -1.0000 0.0411 -0.0169 0.0352
-0.0010 -2.0005 -1.0006 0.0875 -0.0260 0.0411
0.0010 2.0005 1.0006 -0.0875 0.0260 -0.0411
0.0008 1.0002 1.0000 -0.0411 0.0169 -0.0352
-0.0005 0.0002 -0.9993 -0.0053 -0.0078 0.0292
0.0005 -0.0002 0.9993 0.0053 0.0078 -0.0292
